data_7063551
loop_
_publ_author_name
'Yadav, Chote Lal'
'Kushwaha, Anamika'
'Singh, Rajan'
'Kumar, Akhilesh'
'Singh, Rakesh'
'Drew, Michael G. B.'
'Manar, Krishna Kumar'
'Singh, Nanhai'

_publ_section_title
;
 Anti-leishmanial Study of Discrete Tetrahedral Zinc(II) \b-oxodithioester
 Complexes
;
_journal_name_full 'New Journal of Chemistry'
_journal_paper_doi 10.1039/D4NJ04275A
_journal_year 2024
_chemical_formula_sum 'C16 H14 O4 S4 Zn'
_chemical_formula_weight 463.88
_space_group_crystal_system monoclinic
_space_group_IT_number 15
_space_group_name_Hall '-C 2yc'
_space_group_name_H-M_alt 'C 1 2/c 1'
_atom_sites_solution_hydrogens geom
_audit_creation_method SHELXL-2016/6
_audit_update_record
;
2024-10-29 deposited with the CCDC.	2024-11-22 downloaded from the CCDC.
;
_cell_angle_alpha 90
_cell_angle_beta 110.665(3)
_cell_angle_gamma 90
_cell_formula_units_Z 4
_cell_length_a 24.5268(14)
_cell_length_b 4.7097(3)
_cell_length_c 16.8095(9)
_cell_measurement_reflns_used 13594
_cell_measurement_temperature 100(2)
_cell_measurement_theta_max 25.242
_cell_measurement_theta_min 3.551
_cell_volume 1816.80(19)
_computing_cell_refinement 'Bruker APEX2'
_computing_data_collection 'Bruker SAINT'
_computing_data_reduction 'Bruker SAINT'
_computing_molecular_graphics 'Bruker SHELXTL'
_computing_publication_material 'Bruker SHELXTL'
_computing_structure_refinement 'SHELXL-2016/6 (Sheldrick, 2016)'
_computing_structure_solution 'SHELXT 2014/5 (Sheldrick, 2014)'
_diffrn_ambient_temperature 100(2)
_diffrn_measured_fraction_theta_full 0.997
_diffrn_measured_fraction_theta_max 0.997
_diffrn_measurement_device_type 'BRUKER D8 QUEST area detector'
_diffrn_measurement_method '\f and \w scans'
_diffrn_radiation_type MoK\a
_diffrn_radiation_wavelength 0.71073
_diffrn_reflns_av_R_equivalents 0.0472
_diffrn_reflns_av_unetI/netI 0.0307
_diffrn_reflns_Laue_measured_fraction_full 0.997
_diffrn_reflns_Laue_measured_fraction_max 0.997
_diffrn_reflns_limit_h_max 32
_diffrn_reflns_limit_h_min -32
_diffrn_reflns_limit_k_max 6
_diffrn_reflns_limit_k_min -6
_diffrn_reflns_limit_l_max 22
_diffrn_reflns_limit_l_min -22
_diffrn_reflns_number 13594
_diffrn_reflns_point_group_measured_fraction_full 0.997
_diffrn_reflns_point_group_measured_fraction_max 0.997
_diffrn_reflns_theta_full 25.242
_diffrn_reflns_theta_max 28.340
_diffrn_reflns_theta_min 3.551
_diffrn_source 'fine-focus sealed tube'
_exptl_absorpt_coefficient_mu 1.830
_exptl_absorpt_correction_T_max 0.710
_exptl_absorpt_correction_T_min 0.584
_exptl_absorpt_correction_type multi-scan
_exptl_absorpt_process_details SADABS
_exptl_crystal_colour yellow
_exptl_crystal_density_diffrn 1.696
_exptl_crystal_description needle
_exptl_crystal_F_000 944
_exptl_crystal_size_max 0.30
_exptl_crystal_size_mid 0.10
_exptl_crystal_size_min 0.10
_refine_diff_density_max 1.369
_refine_diff_density_min -0.649
_refine_diff_density_rms 0.085
_refine_ls_extinction_method none
_refine_ls_goodness_of_fit_ref 1.072
_refine_ls_hydrogen_treatment constr
_refine_ls_matrix_type full
_refine_ls_number_parameters 135
_refine_ls_number_reflns 2266
_refine_ls_number_restraints 0
_refine_ls_restrained_S_all 1.072
_refine_ls_R_factor_all 0.0443
_refine_ls_R_factor_gt 0.0363
_refine_ls_shift/su_max 0.001
_refine_ls_shift/su_mean 0.000
_refine_ls_structure_factor_coef Fsqd
_refine_ls_weighting_details 'w=1/[\s^2^(Fo^2^)+(0.0249P)^2^+6.8237P] where P=(Fo^2^+2Fc^2^)/3'
_refine_ls_weighting_scheme calc
_refine_ls_wR_factor_gt 0.0833
_refine_ls_wR_factor_ref 0.0880
_reflns_Friedel_coverage 0.000
_reflns_number_gt 1979
_reflns_number_total 2266
_reflns_threshold_expression 'I > 2\s(I)'
_cod_data_source_file d4nj04275a2.cif
_cod_data_source_block shelx_CCDC1
_cod_original_sg_symbol_H-M 'C 2/c'
_cod_database_code 7063551
_shelx_shelxl_version_number 2016/6
_shelx_space_group_comment
;
The symmetry employed for this shelxl refinement is uniquely defined
by the following loop, which should always be used as a source of
symmetry information in preference to the above space-group names.
They are only intended as comments.
;

loop_
_space_group_symop_operation_xyz
'x, y, z'
'-x, y, -z+1/2'
'x+1/2, y+1/2, z'
'-x+1/2, y+1/2, -z+1/2'
'-x, -y, -z'
'x, -y, z-1/2'
'-x+1/2, -y+1/2, -z'
'x+1/2, -y+1/2, z-1/2'

loop_
_atom_site_label
_atom_site_type_symbol
_atom_site_fract_x
_atom_site_fract_y
_atom_site_fract_z
_atom_site_U_iso_or_equiv
_atom_site_adp_type
_atom_site_occupancy
_atom_site_site_symmetry_order
_atom_site_calc_flag
_atom_site_refinement_flags_posn
_atom_site_refinement_flags_adp
_atom_site_refinement_flags_occupancy
_atom_site_disorder_assembly
_atom_site_disorder_group
Zn1 Zn 0.500000 0.90791(9) 0.750000 0.02280(12) Uani 1 2 d S T P . .
O11 O 0.43214(7) 0.6652(4) 0.73373(10) 0.0219(4) Uani 1 1 d . . . . .
C12 C 0.38900(11) 0.6291(5) 0.66510(15) 0.0229(5) Uani 1 1 d . . . . .
C13 C 0.37801(12) 0.7693(6) 0.58649(15) 0.0287(6) Uani 1 1 d . . . . .
H13 H 0.343107 0.714710 0.542260 0.034 Uiso 1 1 calc R U . . .
C14 C 0.41064(13) 0.9741(6) 0.56458(16) 0.0325(6) Uani 1 1 d . . . . .
S15 S 0.47425(3) 1.13656(16) 0.62287(5) 0.03396(19) Uani 1 1 d . . . . .
S16A S 0.3699(7) 1.0563(18) 0.4551(3) 0.0353(15) Uani 0.60(3) 1 d . . P A 1
C17A C 0.4184(9) 1.300(3) 0.4308(8) 0.045(3) Uani 0.60(3) 1 d . . P A 1
H17A H 0.420524 1.477371 0.462343 0.067 Uiso 0.60(3) 1 calc R U P A 1
H17B H 0.403773 1.340158 0.369677 0.067 Uiso 0.60(3) 1 calc R U P A 1
H17C H 0.457351 1.215692 0.447239 0.067 Uiso 0.60(3) 1 calc R U P A 1
S16B S 0.3891(6) 1.1051(17) 0.4610(4) 0.0252(12) Uani 0.40(3) 1 d . . P A 2
C17B C 0.4403(8) 1.349(4) 0.4480(11) 0.030(3) Uani 0.40(3) 1 d . . P A 2
H17D H 0.440797 1.521295 0.481189 0.045 Uiso 0.40(3) 1 calc R U P A 2
H17E H 0.429263 1.399290 0.387800 0.045 Uiso 0.40(3) 1 calc R U P A 2
H17F H 0.479149 1.263045 0.467969 0.045 Uiso 0.40(3) 1 calc R U P A 2
C21 C 0.34735(10) 0.4175(6) 0.67082(16) 0.0253(5) Uani 1 1 d . . . B 2
C22 C 0.34825(11) 0.2509(6) 0.73692(17) 0.0267(5) Uani 1 1 d . . . B 2
H22 H 0.377379 0.246313 0.792052 0.032 Uiso 1 1 calc R U . B 2
C23 C 0.29660(13) 0.0842(7) 0.7069(2) 0.0407(8) Uani 1 1 d . . . B 2
H23 H 0.284292 -0.053512 0.738266 0.049 Uiso 1 1 calc R U . B 2
C24 C 0.26887(13) 0.1585(8) 0.6262(2) 0.0499(9) Uani 1 1 d . . . B 2
H24 H 0.233159 0.077533 0.590416 0.060 Uiso 1 1 calc R U . B 2
O25 O 0.29827(8) 0.3654(5) 0.60165(13) 0.0377(5) Uani 1 1 d . . . B 2

loop_
_atom_site_aniso_label
_atom_site_aniso_U_11
_atom_site_aniso_U_22
_atom_site_aniso_U_33
_atom_site_aniso_U_23
_atom_site_aniso_U_13
_atom_site_aniso_U_12
Zn1 0.0275(2) 0.0227(2) 0.0209(2) 0.000 0.01187(16) 0.000
O11 0.0244(8) 0.0242(9) 0.0144(7) -0.0012(7) 0.0038(6) -0.0014(7)
C12 0.0236(11) 0.0244(12) 0.0185(11) -0.0056(9) 0.0049(9) 0.0095(10)
C13 0.0353(14) 0.0312(13) 0.0147(11) -0.0037(10) 0.0028(10) 0.0162(11)
C14 0.0493(17) 0.0319(14) 0.0191(11) 0.0044(10) 0.0156(12) 0.0260(13)
S15 0.0425(4) 0.0338(4) 0.0365(4) 0.0180(3) 0.0275(3) 0.0185(3)
S16A 0.049(4) 0.0369(16) 0.0175(7) 0.0079(8) 0.0083(13) 0.019(2)
C17A 0.073(8) 0.041(6) 0.027(4) 0.014(4) 0.027(5) 0.031(6)
S16B 0.029(3) 0.0297(15) 0.0162(10) 0.0052(9) 0.0064(13) 0.0076(16)
C17B 0.043(7) 0.029(5) 0.023(6) 0.009(4) 0.017(5) 0.010(5)
C21 0.0191(11) 0.0279(13) 0.0238(12) -0.0123(10) 0.0013(9) 0.0057(10)
C22 0.0243(12) 0.0245(12) 0.0321(13) -0.0071(10) 0.0107(10) -0.0003(10)
C23 0.0332(15) 0.0351(16) 0.063(2) -0.0205(15) 0.0289(15) -0.0063(13)
C24 0.0193(13) 0.054(2) 0.070(2) -0.0338(19) 0.0086(14) -0.0048(13)
O25 0.0202(9) 0.0467(12) 0.0350(11) -0.0173(9) -0.0041(8) 0.0026(9)

loop_
_atom_type_symbol
_atom_type_description
_atom_type_scat_dispersion_real
_atom_type_scat_dispersion_imag
_atom_type_scat_source
C C 0.0033 0.0016 'International Tables Vol C Tables 4.2.6.8 and 6.1.1.4'
H H 0.0000 0.0000 'International Tables Vol C Tables 4.2.6.8 and 6.1.1.4'
O O 0.0106 0.0060 'International Tables Vol C Tables 4.2.6.8 and 6.1.1.4'
Zn Zn 0.2839 1.4301 'International Tables Vol C Tables 4.2.6.8 and 6.1.1.4'
S S 0.1246 0.1234 'International Tables Vol C Tables 4.2.6.8 and 6.1.1.4'

loop_
_geom_angle_atom_site_label_1
_geom_angle_atom_site_label_2
_geom_angle_atom_site_label_3
_geom_angle
_geom_angle_site_symmetry_1
_geom_angle_site_symmetry_3
_geom_angle_publ_flag
O11 Zn1 O11 108.53(10) . 2_656 ?
O11 Zn1 S15 110.38(5) . 2_656 ?
O11 Zn1 S15 101.81(5) 2_656 2_656 ?
O11 Zn1 S15 101.82(5) . . ?
O11 Zn1 S15 110.38(5) 2_656 . ?
S15 Zn1 S15 123.48(5) 2_656 . ?
C12 O11 Zn1 126.80(17) . . ?
O11 C12 C13 127.4(3) . . ?
O11 C12 C21 114.2(2) . . ?
C13 C12 C21 118.3(2) . . ?
C14 C13 C12 129.5(3) . . ?
C14 C13 H13 115.2 . . ?
C12 C13 H13 115.2 . . ?
C13 C14 S15 131.2(2) . . ?
C13 C14 S16B 120.8(5) . . ?
S15 C14 S16B 108.0(5) . . ?
C13 C14 S16A 104.9(6) . . ?
S15 C14 S16A 123.9(6) . . ?
C14 S15 Zn1 102.83(10) . . ?
C14 S16A C17A 101.3(5) . . ?
S16A C17A H17A 109.5 . . ?
S16A C17A H17B 109.5 . . ?
H17A C17A H17B 109.5 . . ?
S16A C17A H17C 109.5 . . ?
H17A C17A H17C 109.5 . . ?
H17B C17A H17C 109.5 . . ?
C14 S16B C17B 112.0(6) . . ?
S16B C17B H17D 109.5 . . ?
S16B C17B H17E 109.5 . . ?
H17D C17B H17E 109.5 . . ?
S16B C17B H17F 109.5 . . ?
H17D C17B H17F 109.5 . . ?
H17E C17B H17F 109.5 . . ?
C22 C21 O25 110.3(2) . . ?
C22 C21 C12 130.0(2) . . ?
O25 C21 C12 119.6(2) . . ?
C21 C22 C23 105.9(3) . . ?
C21 C22 H22 127.1 . . ?
C23 C22 H22 127.1 . . ?
C24 C23 C22 106.7(3) . . ?
C24 C23 H23 126.7 . . ?
C22 C23 H23 126.7 . . ?
C23 C24 O25 111.2(3) . . ?
C23 C24 H24 124.4 . . ?
O25 C24 H24 124.4 . . ?
C24 O25 C21 105.8(2) . . ?

loop_
_geom_bond_atom_site_label_1
_geom_bond_atom_site_label_2
_geom_bond_distance
_geom_bond_site_symmetry_2
_geom_bond_publ_flag
Zn1 O11 1.9571(17) . ?
Zn1 O11 1.9571(17) 2_656 ?
Zn1 S15 2.2744(7) 2_656 ?
Zn1 S15 2.2744(7) . ?
O11 C12 1.272(3) . ?
C12 C13 1.415(3) . ?
C12 C21 1.454(4) . ?
C13 C14 1.384(4) . ?
C13 H13 0.9500 . ?
C14 S15 1.703(3) . ?
C14 S16B 1.743(5) . ?
C14 S16A 1.799(5) . ?
S16A C17A 1.802(11) . ?
C17A H17A 0.9800 . ?
C17A H17B 0.9800 . ?
C17A H17C 0.9800 . ?
S16B C17B 1.772(15) . ?
C17B H17D 0.9800 . ?
C17B H17E 0.9800 . ?
C17B H17F 0.9800 . ?
C21 C22 1.354(4) . ?
C21 O25 1.369(3) . ?
C22 C23 1.423(4) . ?
C22 H22 0.9500 . ?
C23 C24 1.332(5) . ?
C23 H23 0.9500 . ?
C24 O25 1.360(4) . ?
C24 H24 0.9500 . ?

loop_
_geom_hbond_atom_site_label_D
_geom_hbond_atom_site_label_H
_geom_hbond_atom_site_label_A
_geom_hbond_distance_DH
_geom_hbond_distance_HA
_geom_hbond_distance_DA
_geom_hbond_angle_DHA
_geom_hbond_site_symmetry_A
C17A H17B O11 0.98 2.61 3.450(11) 143.4 6_575
C17A H17C S15 0.98 2.89 3.695(12) 140.0 5_676
C17B H17E O11 0.98 2.63 3.538(17) 153.5 6_575
C17B H17F S15 0.98 2.90 3.580(17) 127.3 5_676
